data_4074975
loop_
_publ_author_name
'Sykes, Alison Cartwright'
'White, Peter'
'Brookhart, Maurice'

_publ_section_title
;
 Reactions of Anilines and Benzamides with a Fourteen-Electron Iridium(I)
 Bis(Phosphinite) Complex: N-H Oxidative Addition versus Lewis Base
 Coordination.
;
_journal_issue 7
_journal_name_full Organometallics
_journal_page_first 1664
_journal_page_last 1675
_journal_paper_doi 10.1021/om051070n
_journal_volume 25
_journal_year 2006
_chemical_formula_moiety 'C40 H54 Ir O2 P3'
_chemical_formula_sum 'C40 H54 Ir O2 P3'
_chemical_formula_weight 851.94
_chemical_name_systematic
; 
 ? 
;
_space_group_IT_number 14
_symmetry_cell_setting monoclinic
_symmetry_space_group_name_Hall '-P 2yn'
_symmetry_space_group_name_H-M 'P 1 21/n 1'
_atom_sites_solution_hydrogens geom
_atom_sites_solution_primary direct
_atom_sites_solution_secondary difmap
_audit_creation_method SHELXL-97
_cell_angle_alpha 90.00
_cell_angle_beta 111.843(6)
_cell_angle_gamma 90.00
_cell_formula_units_Z 4
_cell_length_a 13.2931(13)
_cell_length_b 17.1006(15)
_cell_length_c 17.8063(18)
_cell_measurement_reflns_used 1022
_cell_measurement_temperature 173(2)
_cell_measurement_theta_max 26.98
_cell_measurement_theta_min 2.68
_cell_volume 3757.1(6)
_computing_cell_refinement 'Bruker SMART'
_computing_data_collection 'Bruker SMART'
_computing_data_reduction 'Bruker SAINT'
_computing_molecular_graphics 'Bruker SHELXTL'
_computing_publication_material 'Bruker SHELXTL'
_computing_structure_refinement 'SHELXL-97 (Sheldrick, 1997)'
_computing_structure_solution 'SHELXS-97 (Sheldrick, 1990)'
_diffrn_ambient_temperature 173(2)
_diffrn_measured_fraction_theta_full 0.998
_diffrn_measured_fraction_theta_max 0.998
_diffrn_measurement_device_type 'CCD area detector'
_diffrn_measurement_method 'phi and omega scans'
_diffrn_radiation_monochromator graphite
_diffrn_radiation_source 'fine-focus sealed tube'
_diffrn_radiation_type MoK\a
_diffrn_radiation_wavelength 0.71073
_diffrn_reflns_av_R_equivalents 0.0645
_diffrn_reflns_av_sigmaI/netI 0.0408
_diffrn_reflns_limit_h_max 16
_diffrn_reflns_limit_h_min -17
_diffrn_reflns_limit_k_max 21
_diffrn_reflns_limit_k_min -21
_diffrn_reflns_limit_l_max 22
_diffrn_reflns_limit_l_min -22
_diffrn_reflns_number 60305
_diffrn_reflns_theta_full 27.07
_diffrn_reflns_theta_max 27.07
_diffrn_reflns_theta_min 1.65
_exptl_absorpt_coefficient_mu 3.714
_exptl_absorpt_correction_T_max 0.831
_exptl_absorpt_correction_T_min 0.647
_exptl_absorpt_correction_type empirical
_exptl_absorpt_process_details 'Bruker SADABS'
_exptl_crystal_colour brown
_exptl_crystal_density_diffrn 1.506
_exptl_crystal_density_method 'not measured'
_exptl_crystal_description needle
_exptl_crystal_F_000 1728
_exptl_crystal_size_max 0.25
_exptl_crystal_size_mid 0.10
_exptl_crystal_size_min 0.05
_refine_diff_density_max 1.464
_refine_diff_density_min -1.918
_refine_diff_density_rms 0.131
_refine_ls_extinction_coef 0.00020(4)
_refine_ls_extinction_expression Fc^*^=kFc[1+0.001xFc^2^\l^3^/sin(2\q)]^-1/4^
_refine_ls_extinction_method SHELXL
_refine_ls_goodness_of_fit_ref 1.323
_refine_ls_hydrogen_treatment constr
_refine_ls_matrix_type full
_refine_ls_number_parameters 428
_refine_ls_number_reflns 8242
_refine_ls_number_restraints 0
_refine_ls_restrained_S_all 1.323
_refine_ls_R_factor_all 0.0588
_refine_ls_R_factor_gt 0.0507
_refine_ls_shift/su_max 0.001
_refine_ls_shift/su_mean 0.000
_refine_ls_structure_factor_coef Fsqd
_refine_ls_weighting_details 'calc w=1/[\s^2^(Fo^2^)+(0.0000P)^2^+17.3679P] where P=(Fo^2^+2Fc^2^)/3'
_refine_ls_weighting_scheme calc
_refine_ls_wR_factor_gt 0.0868
_refine_ls_wR_factor_ref 0.0889
_reflns_number_gt 7479
_reflns_number_total 8242
_reflns_threshold_expression >2sigma(I)
_cod_data_source_file om051070nsi20051215_121938.cif
_cod_data_source_block c05225
_cod_depositor_comments
;
The following automatic conversions were performed:

'_symmetry_cell_setting' value 'Monoclinic' changed to 'monoclinic'
according to /home/saulius/struct/CIF-dictionaries/cif_core.dic
dictionary named 'cif_core.dic' version 2.4.1 from 2010-06-29.

Automatic conversion script
Id: cif_fix_values 1715 2011-07-08 13:25:40Z adriana 
;
_cod_original_sg_symbol_H-M P2(1)/n
_cod_database_code 4074975

loop_
_symmetry_equiv_pos_as_xyz
'x, y, z'
'-x+1/2, y+1/2, -z+1/2'
'-x, -y, -z'
'x-1/2, -y-1/2, z-1/2'

loop_
_atom_site_label
_atom_site_type_symbol
_atom_site_fract_x
_atom_site_fract_y
_atom_site_fract_z
_atom_site_U_iso_or_equiv
_atom_site_adp_type
_atom_site_occupancy
_atom_site_symmetry_multiplicity
_atom_site_calc_flag
_atom_site_refinement_flags
Ir1 Ir 0.789564(15) 0.754910(10) 0.080058(12) 0.01404(7) Uani 1 1 d .
P1 P 0.95032(11) 0.78131(7) 0.06408(9) 0.0156(3) Uani 1 1 d .
P2 P 0.61920(11) 0.78370(7) 0.07869(9) 0.0156(3) Uani 1 1 d .
P3 P 0.80836(11) 0.62228(7) 0.11431(9) 0.0147(3) Uani 1 1 d .
C2 C 1.0804(4) 0.7881(3) 0.1559(3) 0.0181(11) Uani 1 1 d .
C3 C 1.0446(5) 0.8019(4) 0.2277(4) 0.0274(13) Uani 1 1 d .
H3A H 0.9904 0.7627 0.2267 0.041 Uiso 1 1 calc R
H3B H 1.0131 0.8543 0.2235 0.041 Uiso 1 1 calc R
H3C H 1.1075 0.7975 0.2785 0.041 Uiso 1 1 calc R
C4 C 1.1493(5) 0.7136(3) 0.1691(4) 0.0229(12) Uani 1 1 d .
H4A H 1.2051 0.7141 0.2238 0.034 Uiso 1 1 calc R
H4B H 1.1840 0.7116 0.1293 0.034 Uiso 1 1 calc R
H4C H 1.1028 0.6676 0.1627 0.034 Uiso 1 1 calc R
C5 C 1.1523(5) 0.8579(3) 0.1526(4) 0.0285(14) Uani 1 1 d .
H5A H 1.2174 0.8591 0.2021 0.043 Uiso 1 1 calc R
H5B H 1.1118 0.9067 0.1479 0.043 Uiso 1 1 calc R
H5C H 1.1733 0.8523 0.1056 0.043 Uiso 1 1 calc R
C6 C 0.9760(4) 0.7418(3) -0.0246(3) 0.0214(11) Uani 1 1 d .
C7 C 0.9892(5) 0.6522(3) -0.0207(4) 0.0256(13) Uani 1 1 d .
H7A H 1.0001 0.6336 -0.0692 0.038 Uiso 1 1 calc R
H7B H 0.9238 0.6280 -0.0179 0.038 Uiso 1 1 calc R
H7C H 1.0520 0.6379 0.0275 0.038 Uiso 1 1 calc R
C8 C 1.0747(5) 0.7791(4) -0.0366(4) 0.0283(14) Uani 1 1 d .
H8A H 1.1409 0.7660 0.0094 0.042 Uiso 1 1 calc R
H8B H 1.0658 0.8361 -0.0404 0.042 Uiso 1 1 calc R
H8C H 1.0801 0.7591 -0.0866 0.042 Uiso 1 1 calc R
C9 C 0.8740(5) 0.7621(4) -0.0995(4) 0.0342(15) Uani 1 1 d .
H9A H 0.8789 0.7374 -0.1476 0.051 Uiso 1 1 calc R
H9B H 0.8690 0.8190 -0.1070 0.051 Uiso 1 1 calc R
H9C H 0.8093 0.7430 -0.0913 0.051 Uiso 1 1 calc R
O10 O 0.9450(3) 0.8746(2) 0.0373(3) 0.0225(9) Uani 1 1 d .
C11 C 0.8484(4) 0.9115(3) 0.0254(3) 0.0175(11) Uani 1 1 d .
C12 C 0.8362(4) 0.9883(3) -0.0028(3) 0.0197(11) Uani 1 1 d .
H12 H 0.8927 1.0141 -0.0135 0.024 Uiso 1 1 calc R
C13 C 0.7392(5) 1.0257(3) -0.0148(3) 0.0206(12) Uani 1 1 d .
H13 H 0.7288 1.0779 -0.0344 0.025 Uiso 1 1 calc R
C14 C 0.6567(5) 0.9883(3) 0.0014(4) 0.0220(12) Uani 1 1 d .
H14 H 0.5900 1.0140 -0.0070 0.026 Uiso 1 1 calc R
C15 C 0.6750(4) 0.9124(3) 0.0301(3) 0.0180(11) Uani 1 1 d .
C16 C 0.7699(4) 0.8696(3) 0.0428(3) 0.0166(11) Uani 1 1 d .
O17 O 0.5936(3) 0.8756(2) 0.0475(3) 0.0228(9) Uani 1 1 d .
C18 C 0.4979(4) 0.7402(3) -0.0028(3) 0.0208(11) Uani 1 1 d .
C19 C 0.5127(5) 0.7602(4) -0.0822(3) 0.0294(13) Uani 1 1 d .
H19A H 0.5811 0.7380 -0.0813 0.044 Uiso 1 1 calc R
H19B H 0.5141 0.8172 -0.0881 0.044 Uiso 1 1 calc R
H19C H 0.4524 0.7383 -0.1280 0.044 Uiso 1 1 calc R
C20 C 0.3901(4) 0.7764(3) -0.0073(4) 0.0251(13) Uani 1 1 d .
H20A H 0.3313 0.7570 -0.0555 0.038 Uiso 1 1 calc R
H20B H 0.3944 0.8335 -0.0104 0.038 Uiso 1 1 calc R
H20C H 0.3760 0.7621 0.0411 0.038 Uiso 1 1 calc R
C21 C 0.4944(5) 0.6511(3) 0.0047(4) 0.0249(13) Uani 1 1 d .
H21A H 0.4830 0.6376 0.0544 0.037 Uiso 1 1 calc R
H21B H 0.5632 0.6287 0.0066 0.037 Uiso 1 1 calc R
H21C H 0.4349 0.6300 -0.0421 0.037 Uiso 1 1 calc R
C22 C 0.5931(5) 0.7959(3) 0.1750(4) 0.0238(12) Uani 1 1 d .
C23 C 0.5202(6) 0.8660(4) 0.1743(5) 0.0396(17) Uani 1 1 d .
H23A H 0.4503 0.8604 0.1293 0.059 Uiso 1 1 calc R
H23B H 0.5553 0.9145 0.1677 0.059 Uiso 1 1 calc R
H23C H 0.5085 0.8677 0.2254 0.059 Uiso 1 1 calc R
C24 C 0.5442(5) 0.7219(4) 0.1973(4) 0.0313(14) Uani 1 1 d .
H24A H 0.5532 0.7243 0.2545 0.047 Uiso 1 1 calc R
H24B H 0.5813 0.6756 0.1880 0.047 Uiso 1 1 calc R
H24C H 0.4668 0.7188 0.1637 0.047 Uiso 1 1 calc R
C25 C 0.7065(5) 0.8124(4) 0.2417(4) 0.0365(16) Uani 1 1 d .
H25A H 0.7358 0.8612 0.2292 0.055 Uiso 1 1 calc R
H25B H 0.7557 0.7691 0.2435 0.055 Uiso 1 1 calc R
H25C H 0.6994 0.8172 0.2943 0.055 Uiso 1 1 calc R
C26 C 0.7367(4) 0.5803(3) 0.1770(3) 0.0195(12) Uani 1 1 d .
C27 C 0.7664(5) 0.6043(4) 0.2579(4) 0.0318(15) Uani 1 1 d .
H27 H 0.8208 0.6431 0.2789 0.038 Uiso 1 1 calc R
C28 C 0.7179(6) 0.5724(5) 0.3078(4) 0.0401(17) Uani 1 1 d .
H28 H 0.7393 0.5893 0.3623 0.048 Uiso 1 1 calc R
C29 C 0.6386(6) 0.5163(4) 0.2781(5) 0.0436(19) Uani 1 1 d .
H29 H 0.6069 0.4933 0.3127 0.052 Uiso 1 1 calc R
C30 C 0.6052(5) 0.4934(4) 0.1982(5) 0.0380(17) Uani 1 1 d .
H30 H 0.5487 0.4560 0.1772 0.046 Uiso 1 1 calc R
C31 C 0.6545(5) 0.5252(3) 0.1479(4) 0.0243(13) Uani 1 1 d .
H31 H 0.6314 0.5088 0.0931 0.029 Uiso 1 1 calc R
C32 C 0.7618(4) 0.5550(3) 0.0265(3) 0.0166(11) Uani 1 1 d .
C33 C 0.7179(4) 0.5856(3) -0.0506(3) 0.0201(12) Uani 1 1 d .
H33 H 0.7116 0.6407 -0.0576 0.024 Uiso 1 1 calc R
C34 C 0.6827(5) 0.5370(3) -0.1183(4) 0.0257(13) Uani 1 1 d .
H34 H 0.6524 0.5589 -0.1711 0.031 Uiso 1 1 calc R
C35 C 0.6922(5) 0.4565(3) -0.1081(4) 0.0286(14) Uani 1 1 d .
H35 H 0.6688 0.4231 -0.1540 0.034 Uiso 1 1 calc R
C36 C 0.7353(5) 0.4251(3) -0.0315(4) 0.0255(14) Uani 1 1 d .
H36 H 0.7409 0.3700 -0.0246 0.031 Uiso 1 1 calc R
C37 C 0.7703(4) 0.4731(3) 0.0350(4) 0.0203(12) Uani 1 1 d .
H37 H 0.8006 0.4508 0.0876 0.024 Uiso 1 1 calc R
C38 C 0.9456(4) 0.5814(3) 0.1726(3) 0.0171(11) Uani 1 1 d .
C39 C 0.9979(4) 0.5291(3) 0.1400(4) 0.0225(12) Uani 1 1 d .
H39 H 0.9634 0.5126 0.0855 0.027 Uiso 1 1 calc R
C40 C 1.1007(5) 0.5004(3) 0.1863(4) 0.0312(15) Uani 1 1 d .
H40 H 1.1354 0.4646 0.1628 0.037 Uiso 1 1 calc R
C41 C 1.1525(5) 0.5235(3) 0.2660(4) 0.0286(14) Uani 1 1 d .
H41 H 1.2221 0.5034 0.2974 0.034 Uiso 1 1 calc R
C42 C 1.1017(5) 0.5764(4) 0.2999(4) 0.0297(14) Uani 1 1 d .
H42 H 1.1362 0.5926 0.3545 0.036 Uiso 1 1 calc R
C43 C 0.9996(5) 0.6051(3) 0.2526(4) 0.0223(12) Uani 1 1 d .
H43 H 0.9658 0.6420 0.2755 0.027 Uiso 1 1 calc R

loop_
_atom_site_aniso_label
_atom_site_aniso_U_11
_atom_site_aniso_U_22
_atom_site_aniso_U_33
_atom_site_aniso_U_23
_atom_site_aniso_U_13
_atom_site_aniso_U_12
Ir1 0.01417(10) 0.01133(10) 0.01671(11) 0.00063(9) 0.00585(8) -0.00020(8)
P1 0.0149(7) 0.0154(6) 0.0168(7) 0.0008(5) 0.0063(6) -0.0005(5)
P2 0.0146(7) 0.0150(6) 0.0177(7) 0.0013(5) 0.0066(6) 0.0005(5)
P3 0.0133(6) 0.0146(6) 0.0156(7) 0.0002(5) 0.0047(5) -0.0005(5)
C2 0.010(2) 0.018(2) 0.022(3) -0.002(2) 0.001(2) -0.0030(19)
C3 0.025(3) 0.030(3) 0.022(3) -0.004(3) 0.003(3) -0.004(2)
C4 0.020(3) 0.022(3) 0.022(3) 0.002(2) 0.002(2) -0.001(2)
C5 0.023(3) 0.026(3) 0.031(4) 0.001(3) 0.004(3) -0.009(2)
C6 0.023(3) 0.029(3) 0.016(3) 0.000(2) 0.011(2) -0.002(2)
C7 0.026(3) 0.028(3) 0.027(3) -0.008(3) 0.015(3) -0.004(2)
C8 0.026(3) 0.035(3) 0.029(3) 0.001(3) 0.018(3) -0.001(3)
C9 0.032(3) 0.047(4) 0.021(3) 0.004(3) 0.007(3) -0.002(3)
O10 0.0139(19) 0.0193(18) 0.035(2) 0.0102(17) 0.0102(18) 0.0029(15)
C11 0.014(3) 0.018(2) 0.022(3) -0.001(2) 0.007(2) 0.002(2)
C12 0.020(3) 0.020(3) 0.020(3) 0.003(2) 0.008(2) -0.003(2)
C13 0.029(3) 0.017(2) 0.017(3) 0.003(2) 0.010(3) 0.000(2)
C14 0.020(3) 0.019(3) 0.028(3) 0.001(2) 0.010(3) 0.004(2)
C15 0.020(3) 0.017(2) 0.018(3) -0.006(2) 0.009(2) -0.004(2)
C16 0.021(3) 0.012(2) 0.015(3) 0.003(2) 0.006(2) 0.001(2)
O17 0.018(2) 0.0168(18) 0.037(3) 0.0046(17) 0.0144(18) 0.0020(15)
C18 0.018(3) 0.019(3) 0.025(3) 0.001(2) 0.008(2) -0.001(2)
C19 0.037(3) 0.032(3) 0.019(3) 0.007(3) 0.010(3) 0.006(3)
C20 0.017(3) 0.025(3) 0.030(3) 0.006(2) 0.005(3) 0.003(2)
C21 0.018(3) 0.022(3) 0.033(3) -0.005(3) 0.008(3) -0.001(2)
C22 0.025(3) 0.032(3) 0.019(3) 0.000(3) 0.013(3) 0.004(2)
C23 0.045(4) 0.033(3) 0.047(5) -0.003(3) 0.025(4) 0.009(3)
C24 0.033(3) 0.040(4) 0.026(3) 0.008(3) 0.018(3) 0.004(3)
C25 0.037(4) 0.050(4) 0.022(3) -0.011(3) 0.009(3) -0.004(3)
C26 0.012(3) 0.024(3) 0.023(3) 0.010(2) 0.006(2) 0.004(2)
C27 0.020(3) 0.053(4) 0.023(3) 0.008(3) 0.008(3) 0.000(3)
C28 0.034(4) 0.064(5) 0.026(4) 0.016(3) 0.015(3) 0.012(3)
C29 0.044(4) 0.049(4) 0.048(5) 0.033(4) 0.029(4) 0.015(3)
C30 0.029(3) 0.031(3) 0.063(5) 0.015(3) 0.028(4) 0.000(3)
C31 0.023(3) 0.021(3) 0.032(4) 0.004(2) 0.014(3) 0.004(2)
C32 0.013(3) 0.017(2) 0.018(3) -0.004(2) 0.004(2) -0.0009(19)
C33 0.018(3) 0.020(3) 0.022(3) 0.000(2) 0.008(2) -0.001(2)
C34 0.024(3) 0.030(3) 0.021(3) -0.004(3) 0.008(3) -0.001(2)
C35 0.030(3) 0.029(3) 0.028(3) -0.018(3) 0.013(3) -0.008(3)
C36 0.022(3) 0.013(2) 0.044(4) -0.006(3) 0.017(3) -0.003(2)
C37 0.017(3) 0.021(3) 0.023(3) 0.001(2) 0.008(2) -0.001(2)
C38 0.013(3) 0.016(2) 0.023(3) 0.005(2) 0.007(2) 0.0018(19)
C39 0.016(3) 0.021(3) 0.029(3) -0.005(2) 0.007(2) -0.004(2)
C40 0.024(3) 0.021(3) 0.052(5) -0.002(3) 0.019(3) 0.004(2)
C41 0.019(3) 0.027(3) 0.036(4) 0.009(3) 0.006(3) 0.007(2)
C42 0.027(3) 0.039(3) 0.018(3) 0.003(3) 0.003(3) 0.003(3)
C43 0.022(3) 0.027(3) 0.021(3) -0.001(2) 0.012(3) 0.001(2)

loop_
_atom_type_symbol
_atom_type_description
_atom_type_scat_dispersion_real
_atom_type_scat_dispersion_imag
_atom_type_scat_source
C C 0.0033 0.0016 'International Tables Vol C Tables 4.2.6.8 and 6.1.1.4'
H H 0.0000 0.0000 'International Tables Vol C Tables 4.2.6.8 and 6.1.1.4'
O O 0.0106 0.0060 'International Tables Vol C Tables 4.2.6.8 and 6.1.1.4'
P P 0.1023 0.0942 'International Tables Vol C Tables 4.2.6.8 and 6.1.1.4'
Ir Ir -1.4442 7.9887 'International Tables Vol C Tables 4.2.6.8 and 6.1.1.4'

loop_
_geom_angle_atom_site_label_1
_geom_angle_atom_site_label_2
_geom_angle_atom_site_label_3
_geom_angle
C16 Ir1 P1 77.63(15)
C16 Ir1 P2 77.67(15)
P1 Ir1 P2 155.30(4)
C16 Ir1 P3 176.59(15)
P1 Ir1 P3 102.02(5)
P2 Ir1 P3 102.64(5)
O10 P1 C6 96.2(2)
O10 P1 C2 96.7(2)
C6 P1 C2 111.0(2)
O10 P1 Ir1 106.36(14)
C6 P1 Ir1 120.33(18)
C2 P1 Ir1 119.83(18)
O17 P2 C18 96.1(2)
O17 P2 C22 96.6(2)
C18 P2 C22 110.6(3)
O17 P2 Ir1 106.50(14)
C18 P2 Ir1 118.76(18)
C22 P2 Ir1 121.76(19)
C32 P3 C26 100.5(3)
C32 P3 C38 100.8(2)
C26 P3 C38 97.8(2)
C32 P3 Ir1 114.39(18)
C26 P3 Ir1 120.12(18)
C38 P3 Ir1 119.71(17)
C4 C2 C3 110.6(5)
C4 C2 C5 107.7(4)
C3 C2 C5 107.4(5)
C4 C2 P1 112.6(4)
C3 C2 P1 105.2(4)
C5 C2 P1 113.2(4)
C7 C6 C8 109.3(5)
C7 C6 C9 108.2(5)
C8 C6 C9 107.8(5)
C7 C6 P1 112.1(4)
C8 C6 P1 113.6(4)
C9 C6 P1 105.7(4)
C11 O10 P1 115.1(3)
O10 C11 C16 117.6(4)
O10 C11 C12 117.7(5)
C16 C11 C12 124.6(5)
C13 C12 C11 117.9(5)
C12 C13 C14 121.2(5)
C15 C14 C13 117.7(5)
O17 C15 C14 117.7(5)
O17 C15 C16 117.4(5)
C14 C15 C16 124.9(5)
C11 C16 C15 113.6(4)
C11 C16 Ir1 123.1(4)
C15 C16 Ir1 123.3(4)
C15 O17 P2 115.1(3)
C21 C18 C20 110.4(4)
C21 C18 C19 108.7(5)
C20 C18 C19 107.4(5)
C21 C18 P2 111.9(4)
C20 C18 P2 113.4(4)
C19 C18 P2 104.8(4)
C23 C22 C24 108.5(5)
C23 C22 C25 107.1(5)
C24 C22 C25 109.4(5)
C23 C22 P2 114.1(4)
C24 C22 P2 112.4(4)
C25 C22 P2 105.0(4)
C31 C26 C27 117.5(5)
C31 C26 P3 123.0(5)
C27 C26 P3 119.4(4)
C28 C27 C26 121.4(6)
C29 C28 C27 120.0(7)
C28 C29 C30 120.0(6)
C29 C30 C31 120.0(6)
C26 C31 C30 121.0(6)
C33 C32 C37 118.2(5)
C33 C32 P3 119.2(4)
C37 C32 P3 122.6(4)
C32 C33 C34 121.1(5)
C35 C34 C33 119.5(6)
C36 C35 C34 120.1(5)
C37 C36 C35 120.3(5)
C36 C37 C32 120.9(5)
C39 C38 C43 117.8(5)
C39 C38 P3 123.2(4)
C43 C38 P3 118.9(4)
C38 C39 C40 121.0(6)
C41 C40 C39 120.5(6)
C40 C41 C42 119.5(5)
C43 C42 C41 119.2(6)
C42 C43 C38 122.0(5)

loop_
_geom_bond_atom_site_label_1
_geom_bond_atom_site_label_2
_geom_bond_distance
Ir1 C16 2.056(5)
Ir1 P1 2.3030(14)
Ir1 P2 2.3088(14)
Ir1 P3 2.3378(13)
P1 O10 1.659(4)
P1 C6 1.863(6)
P1 C2 1.890(5)
P2 O17 1.660(4)
P2 C18 1.876(6)
P2 C22 1.884(6)
P3 C32 1.853(5)
P3 C26 1.861(6)
P3 C38 1.866(5)
C2 C4 1.535(7)
C2 C3 1.539(8)
C2 C5 1.544(7)
C6 C7 1.540(8)
C6 C8 1.544(7)
C6 C9 1.547(8)
O10 C11 1.374(6)
C11 C16 1.393(7)
C11 C12 1.394(7)
C12 C13 1.384(8)
C13 C14 1.388(8)
C14 C15 1.384(7)
C15 O17 1.383(6)
C15 C16 1.401(7)
C18 C21 1.531(7)
C18 C20 1.535(7)
C18 C19 1.538(8)
C22 C23 1.538(8)
C22 C24 1.541(8)
C22 C25 1.559(8)
C26 C31 1.388(8)
C26 C27 1.406(9)
C27 C28 1.388(9)
C28 C29 1.377(10)
C29 C30 1.381(11)
C30 C31 1.401(8)
C32 C33 1.380(8)
C32 C37 1.407(7)
C33 C34 1.394(8)
C34 C35 1.388(8)
C35 C36 1.377(9)
C36 C37 1.372(8)
C38 C39 1.385(7)
C38 C43 1.396(8)
C39 C40 1.396(8)
C40 C41 1.385(9)
C41 C42 1.394(9)
C42 C43 1.393(8)
